data_1550465
loop_
_publ_author_name
'Wang, Ni'
'Lei, Haitao'
'Zhang, Zongyao'
'Li, Jianfeng'
'Zhang, Wei'
'Cao, Rui'

_publ_section_title
;
 Electrocatalytic hydrogen evolution with gallium hydride and
 ligand-centered reduction
;
_journal_name_full 'Chemical Science'
_journal_paper_doi 10.1039/C8SC05247F
_journal_year 2019
_chemical_formula_sum 'C52 H15 Cl2 F20 Ga N4 O2'
_chemical_formula_weight 1248.30
_chemical_name_systematic
; 
 ? 
;
_space_group_IT_number 14
_symmetry_cell_setting monoclinic
_symmetry_space_group_name_Hall '-P 2ybc'
_symmetry_space_group_name_H-M 'P 1 21/c 1'
_atom_sites_solution_hydrogens geom
_atom_sites_solution_primary direct
_atom_sites_solution_secondary difmap
_audit_creation_method SHELXL-97
_audit_update_record
;
2018-07-11 deposited with the CCDC.
2018-12-26 downloaded from the CCDC.
;
_cell_angle_alpha 90.00
_cell_angle_beta 106.821(7)
_cell_angle_gamma 90.00
_cell_formula_units_Z 4
_cell_length_a 13.125(3)
_cell_length_b 17.799(3)
_cell_length_c 21.460(4)
_cell_measurement_reflns_used 9854
_cell_measurement_temperature 153(2)
_cell_measurement_theta_max 26.40
_cell_measurement_theta_min 2.42
_cell_volume 4798.8(16)
_computing_cell_refinement 'Bruker SMART'
_computing_data_collection 'Bruker SMART'
_computing_data_reduction 'Bruker SAINT'
_computing_molecular_graphics 'Bruker SHELXTL'
_computing_publication_material 'Bruker SHELXTL'
_computing_structure_refinement 'SHELXL-97 (Sheldrick, 2008)'
_computing_structure_solution 'SHELXS-97 (Sheldrick, 2008)'
_diffrn_ambient_temperature 153(2)
_diffrn_measured_fraction_theta_full 0.995
_diffrn_measured_fraction_theta_max 0.995
_diffrn_measurement_device_type 'CCD area detector'
_diffrn_measurement_method 'phi and omega scans'
_diffrn_radiation_monochromator graphite
_diffrn_radiation_source 'fine-focus sealed tube'
_diffrn_radiation_type MoK\a
_diffrn_radiation_wavelength 0.71073
_diffrn_reflns_av_R_equivalents 0.0727
_diffrn_reflns_av_sigmaI/netI 0.0476
_diffrn_reflns_limit_h_max 16
_diffrn_reflns_limit_h_min -16
_diffrn_reflns_limit_k_max 22
_diffrn_reflns_limit_k_min -22
_diffrn_reflns_limit_l_max 26
_diffrn_reflns_limit_l_min -26
_diffrn_reflns_number 54038
_diffrn_reflns_theta_full 26.46
_diffrn_reflns_theta_max 26.46
_diffrn_reflns_theta_min 2.17
_exptl_absorpt_coefficient_mu 0.812
_exptl_absorpt_correction_T_max 0.9232
_exptl_absorpt_correction_T_min 0.7372
_exptl_absorpt_correction_type multi-scan
_exptl_absorpt_process_details sadabs
_exptl_crystal_colour purple
_exptl_crystal_density_diffrn 1.728
_exptl_crystal_density_method 'not measured'
_exptl_crystal_description Block
_exptl_crystal_F_000 2464
_exptl_crystal_size_max 0.40
_exptl_crystal_size_mid 0.30
_exptl_crystal_size_min 0.10
_refine_diff_density_max 0.797
_refine_diff_density_min -0.871
_refine_diff_density_rms 0.077
_refine_ls_extinction_method none
_refine_ls_goodness_of_fit_ref 1.005
_refine_ls_hydrogen_treatment constr
_refine_ls_matrix_type full
_refine_ls_number_parameters 730
_refine_ls_number_reflns 9852
_refine_ls_number_restraints 18
_refine_ls_restrained_S_all 1.037
_refine_ls_R_factor_all 0.0769
_refine_ls_R_factor_gt 0.0533
_refine_ls_shift/su_max 0.000
_refine_ls_shift/su_mean 0.000
_refine_ls_structure_factor_coef Fsqd
_refine_ls_weighting_details 'calc w=1/[\s^2^(Fo^2^)+(0.0486P)^2^+10.7192P] where P=(Fo^2^+2Fc^2^)/3'
_refine_ls_weighting_scheme calc
_refine_ls_wR_factor_gt 0.1143
_refine_ls_wR_factor_ref 0.1270
_reflns_number_gt 7653
_reflns_number_total 9852
_reflns_threshold_expression >2sigma(I)
_cod_data_source_file c8sc05247f2.cif
_cod_data_source_block wn_33a
_cod_depositor_comments
;
The following automatic conversions were performed:

'_symmetry_cell_setting' value 'Monoclinic' changed to 'monoclinic'
according to
/home/data/users/saulius/crontab/automatic-downloads/rss-feeds/RSC/lib/dictionaries/cif_core.dic
dictionary named 'cif_core.dic' version 2.4.2 from 2011-04-26.

Automatic conversion script
Id: cif_fix_values 4973 2017-02-22 13:04:09Z antanas 
;
_cod_original_sg_symbol_H-M P21/c
_cod_database_code 1550465

loop_
_symmetry_equiv_pos_as_xyz
'x, y, z'
'-x, y+1/2, -z+1/2'
'-x, -y, -z'
'x, -y-1/2, z-1/2'

loop_
_atom_site_label
_atom_site_type_symbol
_atom_site_fract_x
_atom_site_fract_y
_atom_site_fract_z
_atom_site_U_iso_or_equiv
_atom_site_adp_type
_atom_site_occupancy
_atom_site_symmetry_multiplicity
_atom_site_calc_flag
_atom_site_refinement_flags
Ga2 Ga 0.44705(3) 0.240169(18) 0.101578(16) 0.01802(10) Uani 1 1 d .
F1 F 0.0553(2) 0.33135(17) -0.05582(13) 0.0624(8) Uani 1 1 d .
F2 F -0.1471(2) 0.3790(2) -0.08138(19) 0.1021(14) Uani 1 1 d U
F3 F -0.2285(2) 0.41183(18) 0.0155(3) 0.1171(16) Uani 1 1 d U
F4 F -0.1059(3) 0.3987(2) 0.1419(2) 0.1147(15) Uani 1 1 d U
F5 F 0.0948(3) 0.34800(18) 0.16775(15) 0.0701(8) Uani 1 1 d .
F6 F 0.56761(19) 0.51263(12) 0.25343(10) 0.0407(5) Uani 1 1 d .
F7 F 0.6718(2) 0.64528(13) 0.26993(11) 0.0484(6) Uani 1 1 d .
F8 F 0.75066(18) 0.69882(12) 0.17484(13) 0.0490(6) Uani 1 1 d .
F9 F 0.7155(2) 0.62304(14) 0.06092(13) 0.0519(6) Uani 1 1 d .
F10 F 0.6121(2) 0.49006(13) 0.04481(11) 0.0434(6) Uani 1 1 d .
F11 F 0.87917(17) 0.19555(14) 0.13673(11) 0.0414(6) Uani 1 1 d .
F12 F 1.07152(17) 0.13656(16) 0.19346(13) 0.0533(7) Uani 1 1 d .
F13 F 1.10259(17) 0.04715(15) 0.29950(14) 0.0561(7) Uani 1 1 d .
F14 F 0.94007(18) 0.01907(15) 0.35001(13) 0.0523(7) Uani 1 1 d .
F15 F 0.74671(16) 0.07817(13) 0.29482(11) 0.0385(5) Uani 1 1 d .
F16 F 0.38269(19) -0.03245(13) -0.00666(11) 0.0420(5) Uani 1 1 d .
F17 F 0.3034(2) -0.17118(13) -0.03293(12) 0.0540(7) Uani 1 1 d .
F18 F 0.1743(2) -0.22860(13) 0.03368(15) 0.0640(8) Uani 1 1 d .
F19 F 0.1344(2) -0.14877(14) 0.13216(14) 0.0573(7) Uani 1 1 d .
F20 F 0.21919(17) -0.01121(12) 0.16205(11) 0.0375(5) Uani 1 1 d .
O1 O 0.47124(18) 0.25462(12) 0.02063(11) 0.0232(5) Uani 1 1 d .
O2 O 0.3799(2) 0.15688(15) -0.03286(13) 0.0424(7) Uani 1 1 d .
N1 N 0.3004(2) 0.19484(14) 0.08765(13) 0.0205(6) Uani 1 1 d .
N2 N 0.3814(2) 0.34313(14) 0.10767(13) 0.0200(6) Uani 1 1 d .
N3 N 0.5091(2) 0.13697(15) 0.12996(13) 0.0211(6) Uani 1 1 d .
N4 N 0.5890(2) 0.28477(15) 0.15531(13) 0.0203(6) Uani 1 1 d .
C1 C 0.2741(3) 0.11979(17) 0.07990(15) 0.0206(7) Uani 1 1 d .
C2 C 0.1610(3) 0.11103(18) 0.05982(17) 0.0251(7) Uani 1 1 d .
H2 H 0.1231 0.0649 0.0509 0.030 Uiso 1 1 calc R
C3 C 0.1179(3) 0.18013(19) 0.05585(17) 0.0262(7) Uani 1 1 d .
H3 H 0.0442 0.1919 0.0441 0.031 Uiso 1 1 calc R
C4 C 0.2046(2) 0.23260(18) 0.07267(15) 0.0205(6) Uani 1 1 d .
C5 C 0.1924(3) 0.30974(18) 0.07286(16) 0.0232(7) Uani 1 1 d .
C6 C 0.0816(3) 0.33917(18) 0.05723(18) 0.0271(8) Uani 1 1 d .
C7 C 0.0181(3) 0.3484(2) -0.0064(2) 0.0407(10) Uani 1 1 d .
C8 C -0.0849(4) 0.3733(3) -0.0200(3) 0.0619(16) Uani 1 1 d .
C9 C -0.1276(4) 0.3888(2) 0.0274(4) 0.072(2) Uani 1 1 d .
C10 C -0.0684(4) 0.3823(2) 0.0919(4) 0.0675(18) Uani 1 1 d .
C11 C 0.0370(3) 0.3564(2) 0.1052(2) 0.0421(10) Uani 1 1 d .
C12 C 0.2753(3) 0.36116(18) 0.08882(16) 0.0232(7) Uani 1 1 d .
C13 C 0.2621(3) 0.44123(19) 0.08714(18) 0.0312(8) Uani 1 1 d .
H13 H 0.1965 0.4677 0.0761 0.037 Uiso 1 1 calc R
C14 C 0.3596(3) 0.47176(19) 0.10399(18) 0.0300(8) Uani 1 1 d .
H14 H 0.3761 0.5238 0.1065 0.036 Uiso 1 1 calc R
C15 C 0.4343(3) 0.41089(18) 0.11758(16) 0.0227(7) Uani 1 1 d .
C16 C 0.5436(3) 0.41917(18) 0.14281(16) 0.0227(7) Uani 1 1 d .
C17 C 0.5896(3) 0.49688(18) 0.14933(17) 0.0235(7) Uani 1 1 d .
C18 C 0.6040(3) 0.53908(19) 0.20545(17) 0.0271(7) Uani 1 1 d .
C19 C 0.6567(3) 0.60705(19) 0.21428(18) 0.0318(8) Uani 1 1 d .
C20 C 0.6949(3) 0.63500(19) 0.1656(2) 0.0326(9) Uani 1 1 d .
C21 C 0.6785(3) 0.5960(2) 0.10842(19) 0.0324(8) Uani 1 1 d .
C22 C 0.6261(3) 0.52777(19) 0.10058(17) 0.0279(8) Uani 1 1 d .
C23 C 0.6137(3) 0.36011(18) 0.16419(16) 0.0213(7) Uani 1 1 d .
C24 C 0.7233(3) 0.36891(19) 0.19994(18) 0.0285(8) Uani 1 1 d .
H24 H 0.7595 0.4152 0.2125 0.034 Uiso 1 1 calc R
C25 C 0.7658(3) 0.2998(2) 0.21259(17) 0.0288(8) Uani 1 1 d .
H25 H 0.8370 0.2881 0.2364 0.035 Uiso 1 1 calc R
C26 C 0.6829(2) 0.24694(18) 0.18323(16) 0.0219(7) Uani 1 1 d .
C27 C 0.6968(2) 0.16951(18) 0.18241(15) 0.0217(7) Uani 1 1 d .
C28 C 0.8054(3) 0.13876(18) 0.21346(17) 0.0240(7) Uani 1 1 d .
C29 C 0.8253(3) 0.0935(2) 0.26848(18) 0.0288(8) Uani 1 1 d .
C30 C 0.9244(3) 0.0630(2) 0.2975(2) 0.0361(9) Uani 1 1 d .
C31 C 1.0068(3) 0.0777(2) 0.2717(2) 0.0390(10) Uani 1 1 d .
C32 C 0.9909(3) 0.1229(2) 0.2181(2) 0.0358(9) Uani 1 1 d .
C33 C 0.8916(3) 0.1524(2) 0.18982(17) 0.0295(8) Uani 1 1 d .
C34 C 0.6154(3) 0.11863(18) 0.15647(16) 0.0232(7) Uani 1 1 d .
C35 C 0.6281(3) 0.03870(19) 0.15538(17) 0.0272(7) Uani 1 1 d .
H35 H 0.6932 0.0119 0.1701 0.033 Uiso 1 1 calc R
C36 C 0.5313(3) 0.00874(19) 0.12976(18) 0.0284(8) Uani 1 1 d .
H36 H 0.5151 -0.0432 0.1230 0.034 Uiso 1 1 calc R
C37 C 0.4566(3) 0.06959(17) 0.11440(15) 0.0216(7) Uani 1 1 d .
C38 C 0.3469(3) 0.06087(17) 0.09095(16) 0.0214(7) Uani 1 1 d .
C39 C 0.3033(3) -0.01724(18) 0.07821(17) 0.0238(7) Uani 1 1 d .
C40 C 0.3234(3) -0.0604(2) 0.02919(18) 0.0305(8) Uani 1 1 d .
C41 C 0.2826(3) -0.1313(2) 0.01465(19) 0.0362(9) Uani 1 1 d .
C42 C 0.2183(3) -0.1604(2) 0.0489(2) 0.0408(10) Uani 1 1 d .
C43 C 0.1970(3) -0.1199(2) 0.0984(2) 0.0382(10) Uani 1 1 d .
C44 C 0.2413(3) -0.04927(19) 0.11304(18) 0.0297(8) Uani 1 1 d .
C45 C 0.4380(3) 0.21068(18) -0.02948(16) 0.0240(7) Uani 1 1 d .
C46 C 0.4811(3) 0.23162(18) -0.08537(16) 0.0235(7) Uani 1 1 d .
C47 C 0.4420(3) 0.1944(2) -0.14452(17) 0.0305(8) Uani 1 1 d .
H47 H 0.3875 0.1578 -0.1498 0.037 Uiso 1 1 calc R
C48 C 0.4830(4) 0.2110(2) -0.19580(19) 0.0431(10) Uani 1 1 d .
H48 H 0.4574 0.1850 -0.2360 0.052 Uiso 1 1 calc R
C49 C 0.5608(4) 0.2652(3) -0.1883(2) 0.0443(10) Uani 1 1 d .
H49 H 0.5883 0.2768 -0.2236 0.053 Uiso 1 1 calc R
C50 C 0.5987(3) 0.3025(2) -0.13019(19) 0.0358(9) Uani 1 1 d .
H50 H 0.6522 0.3398 -0.1254 0.043 Uiso 1 1 calc R
C51 C 0.5590(3) 0.28607(19) -0.07819(17) 0.0275(7) Uani 1 1 d .
H51 H 0.5852 0.3120 -0.0380 0.033 Uiso 1 1 calc R
Cl1S Cl 0.08850(12) 0.49227(8) 0.41000(6) 0.0694(4) Uani 1 1 d .
Cl2S Cl 0.12954(14) 0.39222(10) 0.31341(7) 0.0812(4) Uani 1 1 d .
C1S C 0.1454(5) 0.4062(3) 0.3964(2) 0.0702(16) Uani 1 1 d .
H1S1 H 0.2222 0.4061 0.4203 0.084 Uiso 1 1 calc R
H1S2 H 0.1112 0.3645 0.4133 0.084 Uiso 1 1 calc R

loop_
_atom_site_aniso_label
_atom_site_aniso_U_11
_atom_site_aniso_U_22
_atom_site_aniso_U_33
_atom_site_aniso_U_23
_atom_site_aniso_U_13
_atom_site_aniso_U_12
Ga2 0.01768(17) 0.01867(17) 0.01714(18) 0.00085(14) 0.00412(13) 0.00024(14)
F1 0.0602(17) 0.080(2) 0.0362(14) 0.0074(14) -0.0025(13) -0.0063(15)
F2 0.0460(17) 0.092(2) 0.127(3) 0.057(2) -0.0392(18) -0.0111(16)
F3 0.0275(14) 0.0593(19) 0.264(5) 0.037(2) 0.042(2) 0.0155(13)
F4 0.104(3) 0.083(2) 0.208(4) -0.029(3) 0.126(3) -0.005(2)
F5 0.082(2) 0.086(2) 0.0571(18) -0.0175(16) 0.0436(17) -0.0036(17)
F6 0.0542(14) 0.0431(13) 0.0287(12) -0.0069(10) 0.0181(11) -0.0108(11)
F7 0.0606(16) 0.0355(12) 0.0411(14) -0.0159(10) 0.0017(12) -0.0070(11)
F8 0.0407(13) 0.0246(11) 0.0744(18) 0.0028(11) 0.0048(12) -0.0119(10)
F9 0.0591(16) 0.0444(14) 0.0594(16) 0.0157(12) 0.0286(13) -0.0089(12)
F10 0.0617(15) 0.0399(13) 0.0335(12) -0.0033(10) 0.0218(11) -0.0037(11)
F11 0.0301(11) 0.0596(15) 0.0361(13) 0.0140(11) 0.0123(10) 0.0002(10)
F12 0.0220(11) 0.0795(19) 0.0617(17) 0.0085(14) 0.0173(11) 0.0011(11)
F13 0.0199(11) 0.0622(16) 0.0795(19) 0.0193(14) 0.0038(12) 0.0125(11)
F14 0.0315(12) 0.0601(16) 0.0605(16) 0.0342(13) 0.0057(11) 0.0131(11)
F15 0.0255(11) 0.0511(13) 0.0396(13) 0.0195(10) 0.0105(9) 0.0052(10)
F16 0.0484(14) 0.0449(13) 0.0367(13) -0.0058(10) 0.0187(11) 0.0009(11)
F17 0.0623(16) 0.0408(13) 0.0469(15) -0.0210(11) -0.0033(12) 0.0118(12)
F18 0.0593(16) 0.0237(12) 0.088(2) -0.0046(12) -0.0128(15) -0.0134(11)
F19 0.0525(15) 0.0464(14) 0.0721(18) 0.0194(13) 0.0163(14) -0.0210(12)
F20 0.0405(12) 0.0382(12) 0.0375(12) 0.0024(10) 0.0173(10) -0.0067(10)
O1 0.0276(12) 0.0236(12) 0.0200(11) 0.0006(9) 0.0097(10) 0.0002(10)
O2 0.0586(18) 0.0402(15) 0.0314(15) -0.0048(12) 0.0178(13) -0.0230(14)
N1 0.0202(13) 0.0194(13) 0.0214(14) 0.0013(11) 0.0056(11) 0.0003(11)
N2 0.0186(13) 0.0186(13) 0.0221(14) -0.0013(11) 0.0046(11) -0.0008(11)
N3 0.0186(13) 0.0215(13) 0.0225(14) 0.0026(11) 0.0050(11) 0.0006(11)
N4 0.0195(13) 0.0220(13) 0.0187(14) 0.0005(11) 0.0047(11) 0.0008(11)
C1 0.0222(16) 0.0194(15) 0.0196(16) 0.0017(12) 0.0052(13) -0.0015(13)
C2 0.0257(17) 0.0208(16) 0.0284(18) -0.0007(14) 0.0073(14) -0.0031(13)
C3 0.0174(16) 0.0281(17) 0.0319(19) 0.0020(15) 0.0053(14) 0.0003(13)
C4 0.0187(15) 0.0247(16) 0.0189(16) 0.0030(13) 0.0066(13) 0.0020(13)
C5 0.0216(16) 0.0260(17) 0.0210(17) 0.0010(13) 0.0045(13) 0.0026(13)
C6 0.0184(16) 0.0177(15) 0.044(2) 0.0009(15) 0.0076(15) 0.0007(13)
C7 0.027(2) 0.030(2) 0.057(3) 0.0113(19) -0.0011(19) -0.0033(16)
C8 0.024(2) 0.037(2) 0.106(5) 0.024(3) -0.009(3) -0.0047(19)
C9 0.022(2) 0.026(2) 0.162(7) 0.020(3) 0.017(3) 0.0019(18)
C10 0.055(3) 0.030(2) 0.143(6) -0.017(3) 0.070(4) -0.009(2)
C11 0.038(2) 0.037(2) 0.057(3) -0.0087(19) 0.023(2) -0.0047(18)
C12 0.0218(16) 0.0231(16) 0.0229(17) -0.0013(13) 0.0039(14) 0.0019(13)
C13 0.0275(18) 0.0213(17) 0.041(2) -0.0021(15) 0.0046(16) 0.0043(14)
C14 0.0279(18) 0.0186(16) 0.042(2) -0.0011(15) 0.0073(16) 0.0028(14)
C15 0.0240(17) 0.0217(16) 0.0219(17) -0.0016(13) 0.0057(13) 0.0001(13)
C16 0.0246(17) 0.0216(16) 0.0232(17) -0.0022(13) 0.0090(14) -0.0029(13)
C17 0.0205(16) 0.0207(16) 0.0284(18) 0.0012(13) 0.0056(14) 0.0001(13)
C18 0.0282(18) 0.0273(17) 0.0251(18) -0.0004(14) 0.0067(15) -0.0009(14)
C19 0.0299(19) 0.0242(17) 0.034(2) -0.0041(15) -0.0029(16) 0.0010(15)
C20 0.0237(18) 0.0186(16) 0.049(2) 0.0026(16) -0.0005(17) -0.0014(14)
C21 0.0289(19) 0.0275(18) 0.042(2) 0.0131(16) 0.0133(17) 0.0002(15)
C22 0.0296(18) 0.0256(17) 0.0278(18) -0.0019(14) 0.0071(15) 0.0035(14)
C23 0.0219(16) 0.0226(16) 0.0203(16) -0.0024(13) 0.0076(13) -0.0020(13)
C24 0.0241(17) 0.0256(17) 0.034(2) -0.0039(15) 0.0055(15) -0.0074(14)
C25 0.0216(17) 0.0319(19) 0.0296(19) 0.0014(15) 0.0023(15) -0.0008(14)
C26 0.0175(15) 0.0261(17) 0.0215(16) 0.0034(13) 0.0047(13) -0.0006(13)
C27 0.0196(16) 0.0271(17) 0.0187(16) 0.0019(13) 0.0060(13) 0.0026(13)
C28 0.0184(16) 0.0248(17) 0.0275(18) -0.0003(14) 0.0045(14) 0.0021(13)
C29 0.0190(16) 0.0322(19) 0.036(2) 0.0049(15) 0.0089(15) 0.0015(14)
C30 0.0269(19) 0.036(2) 0.041(2) 0.0116(17) 0.0026(17) 0.0044(16)
C31 0.0185(18) 0.040(2) 0.053(3) 0.0057(19) 0.0014(17) 0.0070(16)
C32 0.0186(17) 0.045(2) 0.044(2) -0.0018(18) 0.0091(16) -0.0007(16)
C33 0.0252(18) 0.0346(19) 0.0283(19) -0.0012(15) 0.0072(15) -0.0011(15)
C34 0.0226(17) 0.0245(17) 0.0225(17) 0.0028(13) 0.0066(14) 0.0024(13)
C35 0.0252(17) 0.0244(17) 0.0318(19) 0.0018(14) 0.0080(15) 0.0072(14)
C36 0.0302(19) 0.0199(16) 0.035(2) 0.0008(14) 0.0083(16) 0.0012(14)
C37 0.0237(17) 0.0191(15) 0.0219(17) 0.0023(12) 0.0065(14) 0.0009(13)
C38 0.0233(16) 0.0194(15) 0.0223(16) 0.0007(13) 0.0079(13) -0.0017(13)
C39 0.0206(16) 0.0190(16) 0.0288(18) 0.0040(13) 0.0026(14) 0.0015(13)
C40 0.0281(18) 0.0286(18) 0.0304(19) -0.0001(15) 0.0018(15) 0.0034(15)
C41 0.036(2) 0.0269(19) 0.035(2) -0.0079(16) -0.0066(17) 0.0069(16)
C42 0.038(2) 0.0192(17) 0.049(2) -0.0014(17) -0.0121(19) -0.0032(16)
C43 0.031(2) 0.0274(19) 0.050(2) 0.0125(18) 0.0022(18) -0.0076(16)
C44 0.0314(19) 0.0231(17) 0.032(2) 0.0034(15) 0.0053(16) -0.0005(15)
C45 0.0269(17) 0.0229(16) 0.0224(17) 0.0040(13) 0.0075(14) 0.0028(14)
C46 0.0263(17) 0.0218(16) 0.0224(17) 0.0043(13) 0.0072(14) 0.0071(13)
C47 0.040(2) 0.0268(18) 0.0242(18) -0.0016(14) 0.0077(16) 0.0015(16)
C48 0.063(3) 0.046(2) 0.023(2) -0.0044(17) 0.0175(19) 0.009(2)
C49 0.052(3) 0.057(3) 0.033(2) 0.007(2) 0.026(2) 0.002(2)
C50 0.032(2) 0.041(2) 0.038(2) 0.0070(17) 0.0158(17) 0.0020(17)
C51 0.0288(18) 0.0286(18) 0.0243(17) 0.0030(14) 0.0062(15) 0.0033(14)
Cl1S 0.0833(9) 0.0643(8) 0.0513(7) 0.0101(6) 0.0046(7) 0.0055(7)
Cl2S 0.0982(11) 0.0991(11) 0.0464(7) 0.0035(7) 0.0208(7) 0.0055(9)
C1S 0.076(4) 0.094(4) 0.040(3) 0.015(3) 0.015(3) 0.025(3)

loop_
_atom_type_symbol
_atom_type_description
_atom_type_scat_dispersion_real
_atom_type_scat_dispersion_imag
_atom_type_scat_source
C C 0.0033 0.0016 'International Tables Vol C Tables 4.2.6.8 and 6.1.1.4'
H H 0.0000 0.0000 'International Tables Vol C Tables 4.2.6.8 and 6.1.1.4'
Cl Cl 0.1484 0.1585 'International Tables Vol C Tables 4.2.6.8 and 6.1.1.4'
F F 0.0171 0.0103 'International Tables Vol C Tables 4.2.6.8 and 6.1.1.4'
Ga Ga 0.2307 1.6083 'International Tables Vol C Tables 4.2.6.8 and 6.1.1.4'
N N 0.0061 0.0033 'International Tables Vol C Tables 4.2.6.8 and 6.1.1.4'
O O 0.0106 0.0060 'International Tables Vol C Tables 4.2.6.8 and 6.1.1.4'

loop_
_geom_angle_atom_site_label_1
_geom_angle_atom_site_label_2
_geom_angle_atom_site_label_3
_geom_angle
O1 Ga2 N1 109.06(10)
O1 Ga2 N3 103.98(10)
N1 Ga2 N3 88.04(10)
O1 Ga2 N2 97.12(10)
N1 Ga2 N2 88.08(10)
N3 Ga2 N2 158.66(11)
O1 Ga2 N4 95.65(10)
N1 Ga2 N4 155.23(11)
N3 Ga2 N4 87.76(10)
N2 Ga2 N4 87.02(10)
C45 O1 Ga2 125.4(2)
C1 N1 C4 105.4(3)
C1 N1 Ga2 126.7(2)
C4 N1 Ga2 127.1(2)
C12 N2 C15 105.3(3)
C12 N2 Ga2 127.0(2)
C15 N2 Ga2 126.3(2)
C37 N3 C34 105.6(3)
C37 N3 Ga2 125.9(2)
C34 N3 Ga2 127.3(2)
C23 N4 C26 105.7(3)
C23 N4 Ga2 126.4(2)
C26 N4 Ga2 127.5(2)
N1 C1 C38 125.1(3)
N1 C1 C2 110.1(3)
C38 C1 C2 124.8(3)
C3 C2 C1 107.4(3)
C2 C3 C4 107.0(3)
N1 C4 C5 125.6(3)
N1 C4 C3 110.1(3)
C5 C4 C3 124.3(3)
C4 C5 C12 124.9(3)
C4 C5 C6 117.1(3)
C12 C5 C6 117.9(3)
C11 C6 C7 116.8(4)
C11 C6 C5 121.1(3)
C7 C6 C5 122.1(3)
F1 C7 C8 118.3(4)
F1 C7 C6 120.3(3)
C8 C7 C6 121.4(5)
C9 C8 F2 117.8(5)
C9 C8 C7 121.0(5)
F2 C8 C7 121.1(6)
C8 C9 F3 122.2(7)
C8 C9 C10 120.7(4)
F3 C9 C10 117.1(7)
F4 C10 C9 123.7(5)
F4 C10 C11 118.5(6)
C9 C10 C11 117.8(5)
F5 C11 C6 119.2(4)
F5 C11 C10 118.5(4)
C6 C11 C10 122.3(5)
N2 C12 C5 125.2(3)
N2 C12 C13 110.1(3)
C5 C12 C13 124.7(3)
C14 C13 C12 107.3(3)
C13 C14 C15 107.0(3)
N2 C15 C16 124.9(3)
N2 C15 C14 110.2(3)
C16 C15 C14 124.6(3)
C23 C16 C15 124.2(3)
C23 C16 C17 117.3(3)
C15 C16 C17 118.5(3)
C22 C17 C18 116.9(3)
C22 C17 C16 120.9(3)
C18 C17 C16 122.1(3)
F6 C18 C19 118.6(3)
F6 C18 C17 119.3(3)
C19 C18 C17 122.1(3)
F7 C19 C20 120.1(3)
F7 C19 C18 120.5(4)
C20 C19 C18 119.4(3)
F8 C20 C21 120.0(4)
F8 C20 C19 120.0(4)
C21 C20 C19 119.9(3)
F9 C21 C20 120.1(3)
F9 C21 C22 120.0(4)
C20 C21 C22 119.8(3)
F10 C22 C21 119.0(3)
F10 C22 C17 119.3(3)
C21 C22 C17 121.7(3)
N4 C23 C16 125.8(3)
N4 C23 C24 109.9(3)
C16 C23 C24 124.3(3)
C25 C24 C23 107.6(3)
C24 C25 C26 107.0(3)
N4 C26 C27 125.6(3)
N4 C26 C25 109.8(3)
C27 C26 C25 124.7(3)
C34 C27 C26 124.3(3)
C34 C27 C28 117.7(3)
C26 C27 C28 118.0(3)
C33 C28 C29 116.0(3)
C33 C28 C27 123.2(3)
C29 C28 C27 120.8(3)
F15 C29 C30 118.0(3)
F15 C29 C28 119.8(3)
C30 C29 C28 122.2(3)
F14 C30 C31 120.2(3)
F14 C30 C29 120.3(3)
C31 C30 C29 119.5(3)
F13 C31 C32 120.5(4)
F13 C31 C30 119.3(4)
C32 C31 C30 120.3(3)
F12 C32 C31 119.6(3)
F12 C32 C33 121.0(4)
C31 C32 C33 119.3(3)
F11 C33 C32 117.4(3)
F11 C33 C28 119.8(3)
C32 C33 C28 122.8(3)
N3 C34 C27 125.3(3)
N3 C34 C35 109.6(3)
C27 C34 C35 125.1(3)
C36 C35 C34 107.5(3)
C35 C36 C37 107.3(3)
N3 C37 C38 125.4(3)
N3 C37 C36 110.0(3)
C38 C37 C36 124.5(3)
C37 C38 C1 124.5(3)
C37 C38 C39 118.1(3)
C1 C38 C39 117.4(3)
C44 C39 C40 117.0(3)
C44 C39 C38 122.7(3)
C40 C39 C38 120.3(3)
F16 C40 C41 117.7(3)
F16 C40 C39 120.0(3)
C41 C40 C39 122.3(4)
F17 C41 C42 120.3(3)
F17 C41 C40 120.7(4)
C42 C41 C40 119.1(4)
F18 C42 C41 119.9(4)
F18 C42 C43 119.4(4)
C41 C42 C43 120.7(3)
F19 C43 C42 120.5(3)
F19 C43 C44 120.5(4)
C42 C43 C44 119.0(4)
F20 C44 C39 120.5(3)
F20 C44 C43 117.5(3)
C39 C44 C43 121.9(4)
O2 C45 O1 125.4(3)
O2 C45 C46 121.3(3)
O1 C45 C46 113.3(3)
C51 C46 C47 120.0(3)
C51 C46 C45 121.2(3)
C47 C46 C45 118.8(3)
C48 C47 C46 119.7(4)
C49 C48 C47 120.0(4)
C50 C49 C48 120.3(4)
C49 C50 C51 120.4(4)
C46 C51 C50 119.6(3)
Cl2S C1S Cl1S 111.2(3)

loop_
_geom_bond_atom_site_label_1
_geom_bond_atom_site_label_2
_geom_bond_distance
Ga2 O1 1.872(2)
Ga2 N1 2.028(3)
Ga2 N3 2.030(3)
Ga2 N2 2.045(3)
Ga2 N4 2.046(3)
F1 C7 1.324(5)
F2 C8 1.338(6)
F3 C9 1.338(5)
F4 C10 1.337(6)
F5 C11 1.346(5)
F6 C18 1.340(4)
F7 C19 1.339(4)
F8 C20 1.335(4)
F9 C21 1.340(4)
F10 C22 1.338(4)
F11 C33 1.345(4)
F12 C32 1.335(4)
F13 C31 1.341(4)
F14 C30 1.338(4)
F15 C29 1.340(4)
F16 C40 1.338(4)
F17 C41 1.335(4)
F18 C42 1.344(4)
F19 C43 1.344(5)
F20 C44 1.351(4)
O1 C45 1.299(4)
O2 C45 1.214(4)
N1 C1 1.377(4)
N1 C4 1.379(4)
N2 C12 1.372(4)
N2 C15 1.377(4)
N3 C37 1.375(4)
N3 C34 1.384(4)
N4 C23 1.380(4)
N4 C26 1.380(4)
C1 C38 1.392(4)
C1 C2 1.430(5)
C2 C3 1.346(5)
C3 C4 1.435(5)
C4 C5 1.382(5)
C5 C12 1.387(5)
C5 C6 1.489(4)
C6 C11 1.358(6)
C6 C7 1.389(5)
C7 C8 1.371(6)
C8 C9 1.324(9)
C9 C10 1.382(9)
C10 C11 1.406(7)
C12 C13 1.435(5)
C13 C14 1.340(5)
C14 C15 1.433(5)
C15 C16 1.386(5)
C16 C23 1.385(5)
C16 C17 1.500(4)
C17 C22 1.384(5)
C17 C18 1.385(5)
C18 C19 1.379(5)
C19 C20 1.375(6)
C20 C21 1.372(6)
C21 C22 1.381(5)
C23 C24 1.430(5)
C24 C25 1.345(5)
C25 C26 1.438(5)
C26 C27 1.391(4)
C27 C34 1.388(5)
C27 C28 1.492(4)
C28 C33 1.389(5)
C28 C29 1.390(5)
C29 C30 1.380(5)
C30 C31 1.375(6)
C31 C32 1.369(6)
C32 C33 1.373(5)
C34 C35 1.433(5)
C35 C36 1.341(5)
C36 C37 1.434(5)
C37 C38 1.390(5)
C38 C39 1.498(4)
C39 C44 1.378(5)
C39 C40 1.388(5)
C40 C41 1.372(5)
C41 C42 1.371(6)
C42 C43 1.377(6)
C43 C44 1.383(5)
C45 C46 1.513(5)
C46 C51 1.385(5)
C46 C47 1.392(5)
C47 C48 1.389(5)
C48 C49 1.381(6)
C49 C50 1.373(6)
C50 C51 1.392(5)
Cl1S C1S 1.765(6)
Cl2S C1S 1.749(5)

loop_
_geom_torsion_atom_site_label_1
_geom_torsion_atom_site_label_2
_geom_torsion_atom_site_label_3
_geom_torsion_atom_site_label_4
_geom_torsion
N1 Ga2 O1 C45 -35.5(3)
N3 Ga2 O1 C45 57.3(3)
N2 Ga2 O1 C45 -125.9(3)
N4 Ga2 O1 C45 146.4(3)
O1 Ga2 N1 C1 84.7(3)
N3 Ga2 N1 C1 -19.4(3)
N2 Ga2 N1 C1 -178.4(3)
N4 Ga2 N1 C1 -99.8(3)
O1 Ga2 N1 C4 -83.0(3)
N3 Ga2 N1 C4 172.9(3)
N2 Ga2 N1 C4 13.9(3)
N4 Ga2 N1 C4 92.5(3)
O1 Ga2 N2 C12 93.6(3)
N1 Ga2 N2 C12 -15.3(3)
N3 Ga2 N2 C12 -95.0(4)
N4 Ga2 N2 C12 -171.0(3)
O1 Ga2 N2 C15 -70.8(3)
N1 Ga2 N2 C15 -179.7(3)
N3 Ga2 N2 C15 100.6(4)
N4 Ga2 N2 C15 24.6(3)
O1 Ga2 N3 C37 -87.1(3)
N1 Ga2 N3 C37 22.0(3)
N2 Ga2 N3 C37 101.7(4)
N4 Ga2 N3 C37 177.6(3)
O1 Ga2 N3 C34 78.5(3)
N1 Ga2 N3 C34 -172.3(3)
N2 Ga2 N3 C34 -92.7(4)
N4 Ga2 N3 C34 -16.8(3)
O1 Ga2 N4 C23 78.5(3)
N1 Ga2 N4 C23 -97.2(3)
N3 Ga2 N4 C23 -177.7(3)
N2 Ga2 N4 C23 -18.4(3)
O1 Ga2 N4 C26 -92.9(3)
N1 Ga2 N4 C26 91.3(4)
N3 Ga2 N4 C26 10.9(3)
N2 Ga2 N4 C26 170.2(3)
C4 N1 C1 C38 -179.0(3)
Ga2 N1 C1 C38 11.2(5)
C4 N1 C1 C2 0.1(4)
Ga2 N1 C1 C2 -169.7(2)
N1 C1 C2 C3 -0.6(4)
C38 C1 C2 C3 178.5(3)
C1 C2 C3 C4 0.8(4)
C1 N1 C4 C5 -178.9(3)
Ga2 N1 C4 C5 -9.1(5)
C1 N1 C4 C3 0.4(4)
Ga2 N1 C4 C3 170.2(2)
C2 C3 C4 N1 -0.7(4)
C2 C3 C4 C5 178.6(3)
N1 C4 C5 C12 -0.6(6)
C3 C4 C5 C12 -179.8(3)
N1 C4 C5 C6 -178.0(3)
C3 C4 C5 C6 2.8(5)
C4 C5 C6 C11 95.1(4)
C12 C5 C6 C11 -82.5(4)
C4 C5 C6 C7 -83.1(4)
C12 C5 C6 C7 99.3(4)
C11 C6 C7 F1 -178.7(3)
C5 C6 C7 F1 -0.4(5)
C11 C6 C7 C8 -0.4(6)
C5 C6 C7 C8 177.9(3)
F1 C7 C8 C9 177.8(4)
C6 C7 C8 C9 -0.6(6)
F1 C7 C8 F2 1.3(6)
C6 C7 C8 F2 -177.1(4)
F2 C8 C9 F3 -2.0(7)
C7 C8 C9 F3 -178.7(4)
F2 C8 C9 C10 178.4(4)
C7 C8 C9 C10 1.8(7)
C8 C9 C10 F4 178.4(4)
F3 C9 C10 F4 -1.1(7)
C8 C9 C10 C11 -1.9(7)
F3 C9 C10 C11 178.5(4)
C7 C6 C11 F5 179.5(3)
C5 C6 C11 F5 1.2(5)
C7 C6 C11 C10 0.2(6)
C5 C6 C11 C10 -178.1(4)
F4 C10 C11 F5 1.3(6)
C9 C10 C11 F5 -178.4(4)
F4 C10 C11 C6 -179.4(4)
C9 C10 C11 C6 0.9(6)
C15 N2 C12 C5 179.1(3)
Ga2 N2 C12 C5 12.1(5)
C15 N2 C12 C13 -0.1(4)
Ga2 N2 C12 C13 -167.1(2)
C4 C5 C12 N2 -1.0(6)
C6 C5 C12 N2 176.4(3)
C4 C5 C12 C13 178.1(3)
C6 C5 C12 C13 -4.4(5)
N2 C12 C13 C14 0.8(4)
C5 C12 C13 C14 -178.4(3)
C12 C13 C14 C15 -1.1(4)
C12 N2 C15 C16 173.9(3)
Ga2 N2 C15 C16 -19.0(5)
C12 N2 C15 C14 -0.6(4)
Ga2 N2 C15 C14 166.5(2)
C13 C14 C15 N2 1.1(4)
C13 C14 C15 C16 -173.4(3)
N2 C15 C16 C23 -3.1(5)
C14 C15 C16 C23 170.6(3)
N2 C15 C16 C17 178.7(3)
C14 C15 C16 C17 -7.6(5)
C23 C16 C17 C22 88.1(4)
C15 C16 C17 C22 -93.5(4)
C23 C16 C17 C18 -87.7(4)
C15 C16 C17 C18 90.7(4)
C22 C17 C18 F6 178.2(3)
C16 C17 C18 F6 -5.8(5)
C22 C17 C18 C19 -3.2(5)
C16 C17 C18 C19 172.8(3)
F6 C18 C19 F7 0.6(5)
C17 C18 C19 F7 -178.0(3)
F6 C18 C19 C20 179.8(3)
C17 C18 C19 C20 1.2(5)
F7 C19 C20 F8 2.6(5)
C18 C19 C20 F8 -176.6(3)
F7 C19 C20 C21 -179.5(3)
C18 C19 C20 C21 1.3(5)
F8 C20 C21 F9 -2.1(5)
C19 C20 C21 F9 180.0(3)
F8 C20 C21 C22 176.2(3)
C19 C20 C21 C22 -1.7(5)
F9 C21 C22 F10 -0.8(5)
C20 C21 C22 F10 -179.1(3)
F9 C21 C22 C17 177.9(3)
C20 C21 C22 C17 -0.4(5)
C18 C17 C22 F10 -178.6(3)
C16 C17 C22 F10 5.4(5)
C18 C17 C22 C21 2.7(5)
C16 C17 C22 C21 -173.3(3)
C26 N4 C23 C16 178.8(3)
Ga2 N4 C23 C16 5.9(5)
C26 N4 C23 C24 -2.0(4)
Ga2 N4 C23 C24 -174.9(2)
C15 C16 C23 N4 10.0(5)
C17 C16 C23 N4 -171.7(3)
C15 C16 C23 C24 -169.1(3)
C17 C16 C23 C24 9.2(5)
N4 C23 C24 C25 0.4(4)
C16 C23 C24 C25 179.6(3)
C23 C24 C25 C26 1.3(4)
C23 N4 C26 C27 -176.1(3)
Ga2 N4 C26 C27 -3.3(5)
C23 N4 C26 C25 2.8(4)
Ga2 N4 C26 C25 175.6(2)
C24 C25 C26 N4 -2.6(4)
C24 C25 C26 C27 176.3(3)
N4 C26 C27 C34 -4.2(5)
C25 C26 C27 C34 177.1(3)
N4 C26 C27 C28 178.1(3)
C25 C26 C27 C28 -0.7(5)
C34 C27 C28 C33 116.1(4)
C26 C27 C28 C33 -65.9(5)
C34 C27 C28 C29 -63.3(4)
C26 C27 C28 C29 114.7(4)
C33 C28 C29 F15 179.3(3)
C27 C28 C29 F15 -1.2(5)
C33 C28 C29 C30 -0.8(5)
C27 C28 C29 C30 178.7(3)
F15 C29 C30 F14 0.5(6)
C28 C29 C30 F14 -179.3(3)
F15 C29 C30 C31 -179.9(4)
C28 C29 C30 C31 0.2(6)
F14 C30 C31 F13 0.5(6)
C29 C30 C31 F13 -179.1(4)
F14 C30 C31 C32 -179.8(4)
C29 C30 C31 C32 0.7(6)
F13 C31 C32 F12 -0.1(6)
C30 C31 C32 F12 -179.8(4)
F13 C31 C32 C33 178.8(4)
C30 C31 C32 C33 -1.0(6)
F12 C32 C33 F11 -0.3(6)
C31 C32 C33 F11 -179.1(4)
F12 C32 C33 C28 179.2(3)
C31 C32 C33 C28 0.4(6)
C29 C28 C33 F11 179.9(3)
C27 C28 C33 F11 0.5(5)
C29 C28 C33 C32 0.5(5)
C27 C28 C33 C32 -179.0(3)
C37 N3 C34 C27 -176.2(3)
Ga2 N3 C34 C27 15.9(5)
C37 N3 C34 C35 1.6(4)
Ga2 N3 C34 C35 -166.4(2)
C26 C27 C34 N3 -2.4(5)
C28 C27 C34 N3 175.4(3)
C26 C27 C34 C35 -179.8(3)
C28 C27 C34 C35 -2.0(5)
N3 C34 C35 C36 -1.0(4)
C27 C34 C35 C36 176.7(3)
C34 C35 C36 C37 0.1(4)
C34 N3 C37 C38 174.8(3)
Ga2 N3 C37 C38 -17.0(5)
C34 N3 C37 C36 -1.6(4)
Ga2 N3 C37 C36 166.6(2)
C35 C36 C37 N3 1.0(4)
C35 C36 C37 C38 -175.5(3)
N3 C37 C38 C1 -0.1(5)
C36 C37 C38 C1 175.8(3)
N3 C37 C38 C39 -178.4(3)
C36 C37 C38 C39 -2.5(5)
N1 C1 C38 C37 3.2(5)
C2 C1 C38 C37 -175.7(3)
N1 C1 C38 C39 -178.4(3)
C2 C1 C38 C39 2.6(5)
C37 C38 C39 C44 114.5(4)
C1 C38 C39 C44 -63.9(4)
C37 C38 C39 C40 -66.3(4)
C1 C38 C39 C40 115.3(4)
C44 C39 C40 F16 179.7(3)
C38 C39 C40 F16 0.5(5)
C44 C39 C40 C41 1.1(5)
C38 C39 C40 C41 -178.1(3)
F16 C40 C41 F17 1.3(5)
C39 C40 C41 F17 179.8(3)
F16 C40 C41 C42 -177.6(3)
C39 C40 C41 C42 1.0(5)
F17 C41 C42 F18 -1.4(5)
C40 C41 C42 F18 177.4(3)
F17 C41 C42 C43 179.5(3)
C40 C41 C42 C43 -1.6(6)
F18 C42 C43 F19 1.3(5)
C41 C42 C43 F19 -179.6(3)
F18 C42 C43 C44 -178.9(3)
C41 C42 C43 C44 0.1(6)
C40 C39 C44 F20 179.2(3)
C38 C39 C44 F20 -1.6(5)
C40 C39 C44 C43 -2.6(5)
C38 C39 C44 C43 176.5(3)
F19 C43 C44 F20 0.1(5)
C42 C43 C44 F20 -179.7(3)
F19 C43 C44 C39 -178.2(3)
C42 C43 C44 C39 2.1(5)
Ga2 O1 C45 O2 5.8(5)
Ga2 O1 C45 C46 -172.99(19)
O2 C45 C46 C51 -170.7(3)
O1 C45 C46 C51 8.1(4)
O2 C45 C46 C47 8.5(5)
O1 C45 C46 C47 -172.7(3)
C51 C46 C47 C48 1.3(5)
C45 C46 C47 C48 -177.9(3)
C46 C47 C48 C49 -1.2(6)
C47 C48 C49 C50 0.5(6)
C48 C49 C50 C51 0.0(6)
C47 C46 C51 C50 -0.8(5)
C45 C46 C51 C50 178.4(3)
C49 C50 C51 C46 0.1(6)
